data_7219218
loop_
_publ_author_name
'Powell, Annie K.'
'Polyzou, Christina D.'
'Baniodeh, Amer'
'Magnani, Nicola'
'Mereacre, Valeriu'
'Zill, Nicolas'
'Anson, Christopher'
'Perlepes, Spyros P.'

_publ_section_title
;
 Squashed {FeIII2MIII4} octahedra (M = Y, Gd, Dy) from the first use of
 the cyanoacetate ligand in 3d/4f coordination chemistry
;
_journal_name_full 'RSC Adv.'
_journal_paper_doi 10.1039/C4RA15458D
_journal_year 2015
_chemical_formula_moiety 'C36.64 H49.28 Dy4 Fe2 N10 O32, 0.36(H2 O), 3(C H4 O)'
_chemical_formula_sum 'C39.64 H62 Dy4 Fe2 N10 O35.36'
_chemical_formula_weight 2006.13
_chemical_name_systematic
; 
 ? 
;
_space_group_IT_number 2
_symmetry_cell_setting triclinic
_symmetry_space_group_name_Hall '-P 1'
_symmetry_space_group_name_H-M 'P -1'
_atom_sites_solution_hydrogens geom
_atom_sites_solution_primary direct
_atom_sites_solution_secondary difmap
_audit_creation_method SHELXL-97
_audit_update_record
;
2014-08-25 deposited with the CCDC.
2015-01-06 downloaded from the CCDC.
;
_cell_angle_alpha 102.500(3)
_cell_angle_beta 97.563(3)
_cell_angle_gamma 104.646(3)
_cell_formula_units_Z 1
_cell_length_a 10.226(2)
_cell_length_b 12.250(3)
_cell_length_c 13.744(3)
_cell_measurement_reflns_used 9955
_cell_measurement_temperature 150(2)
_cell_measurement_theta_max 32.62
_cell_measurement_theta_min 2.28
_cell_volume 1594.3(6)
_computing_cell_refinement 'Apex2 (Bruker AXS Inc., 2005)'
_computing_data_collection 'Apex2 (Bruker AXS Inc., 2005)'
_computing_data_reduction 'Apex2 (Bruker AXS Inc., 2005)'
_computing_molecular_graphics 'Diamond 2.1 (Crystal Impact, 1998)'
_computing_structure_refinement 'SHELXTL 6.14 (BrukerAXS Inc., 2003)'
_computing_structure_solution 'Apex2 (Bruker AXS Inc., 2005)'
_diffrn_ambient_temperature 150(2)
_diffrn_detector_area_resol_mean 8.333
_diffrn_measured_fraction_theta_full 0.988
_diffrn_measured_fraction_theta_max 0.910
_diffrn_measurement_device_type 'Bruker SMART Apex'
_diffrn_measurement_method 'CCD area detector, \w-scans'
_diffrn_radiation_monochromator silicon
_diffrn_radiation_type synchrotron
_diffrn_radiation_wavelength 0.80000
_diffrn_reflns_av_R_equivalents 0.0437
_diffrn_reflns_av_unetI/netI 0.0458
_diffrn_reflns_limit_h_max 13
_diffrn_reflns_limit_h_min -13
_diffrn_reflns_limit_k_max 15
_diffrn_reflns_limit_k_min -16
_diffrn_reflns_limit_l_max 17
_diffrn_reflns_limit_l_min -18
_diffrn_reflns_number 20261
_diffrn_reflns_theta_full 30.00
_diffrn_reflns_theta_max 32.68
_diffrn_reflns_theta_min 2.29
_diffrn_source synchrotron
_exptl_absorpt_coefficient_mu 7.134
_exptl_absorpt_correction_T_max 0.746
_exptl_absorpt_correction_T_min 0.582
_exptl_absorpt_correction_type multi-scan
_exptl_absorpt_process_details 'SADABS 2.10 (Bruker AXS Inc., 2005)'
_exptl_crystal_colour 'pale orange'
_exptl_crystal_density_diffrn 2.090
_exptl_crystal_density_method 'not measured'
_exptl_crystal_description needle
_exptl_crystal_F_000 969
_exptl_crystal_size_max 0.12
_exptl_crystal_size_mid 0.04
_exptl_crystal_size_min 0.03
_refine_diff_density_max 1.719
_refine_diff_density_min -1.466
_refine_diff_density_rms 0.140
_refine_ls_extinction_method none
_refine_ls_goodness_of_fit_ref 1.029
_refine_ls_hydrogen_treatment mixed
_refine_ls_matrix_type full
_refine_ls_number_parameters 481
_refine_ls_number_reflns 7495
_refine_ls_number_restraints 21
_refine_ls_restrained_S_all 1.033
_refine_ls_R_factor_all 0.0275
_refine_ls_R_factor_gt 0.0257
_refine_ls_shift/su_max 0.001
_refine_ls_shift/su_mean 0.000
_refine_ls_structure_factor_coef Fsqd
_refine_ls_weighting_details 'calc w=1/[\s^2^(Fo^2^)+(0.0207P)^2^+1.8636P] where P=(Fo^2^+2Fc^2^)/3'
_refine_ls_weighting_scheme calc
_refine_ls_wR_factor_gt 0.0648
_refine_ls_wR_factor_ref 0.0657
_reflns_number_gt 7000
_reflns_number_total 7495
_reflns_threshold_expression >2sigma(I)
_cod_data_source_file c4ra15458d2.cif
_cod_data_source_block cp80
_cod_database_code 7219218

loop_
_symmetry_equiv_pos_as_xyz
'x, y, z'
'-x, -y, -z'

loop_
_atom_site_label
_atom_site_type_symbol
_atom_site_fract_x
_atom_site_fract_y
_atom_site_fract_z
_atom_site_U_iso_or_equiv
_atom_site_adp_type
_atom_site_occupancy
_atom_site_symmetry_multiplicity
_atom_site_calc_flag
_atom_site_refinement_flags
_atom_site_disorder_assembly
_atom_site_disorder_group
Dy1 Dy 0.329228(13) 0.256384(12) 0.467331(9) 0.01755(5) Uani 1 1 d . . .
Dy2 Dy 0.485492(13) 0.432706(12) 0.275663(9) 0.01679(5) Uani 1 1 d . . .
Fe1 Fe 0.37194(4) 0.53818(4) 0.48379(3) 0.01553(9) Uani 1 1 d . . .
O1 O 0.4484(2) 0.44233(18) 0.56318(15) 0.0159(4) Uani 1 1 d . . .
O2 O 0.3026(2) 0.39203(19) 0.37158(15) 0.0187(4) Uani 1 1 d D . .
H2 H 0.233(3) 0.384(3) 0.332(3) 0.022 Uiso 1 1 d D . .
O3 O 0.4653(2) 0.67871(18) 0.60083(15) 0.0181(4) Uani 1 1 d . . .
H3 H 0.4129 0.7362 0.6199 0.022 Uiso 0.18 1 calc PR A 2
C3A C 0.4002(4) 0.7677(3) 0.6329(3) 0.0211(7) Uani 0.82 1 d P B 1
H3A H 0.4620 0.8285 0.6908 0.032 Uiso 0.82 1 calc PR B 1
H3B H 0.3140 0.7331 0.6531 0.032 Uiso 0.82 1 calc PR B 1
H3C H 0.3803 0.8021 0.5766 0.032 Uiso 0.82 1 calc PR B 1
O33B O 0.356(4) 0.821(3) 0.705(3) 0.136(12) Uiso 0.18 1 d P C 2
O4 O 0.3606(2) 0.2371(2) 0.19356(16) 0.0244(5) Uani 1 1 d . . .
O5 O 0.2730(2) 0.1390(2) 0.30085(16) 0.0273(5) Uani 1 1 d . . .
C4 C 0.2837(3) 0.1526(3) 0.2146(2) 0.0231(6) Uani 1 1 d . . .
C5 C 0.1928(4) 0.0511(3) 0.1267(3) 0.0366(9) Uani 1 1 d . . .
H5A H 0.2398 -0.0104 0.1127 0.044 Uiso 1 1 calc R . .
H5B H 0.1050 0.0169 0.1465 0.044 Uiso 1 1 calc R . .
C6 C 0.1635(4) 0.0893(4) 0.0344(3) 0.0428(10) Uani 1 1 d . . .
N1 N 0.1397(5) 0.1201(4) -0.0362(3) 0.0675(14) Uani 1 1 d . . .
O6 O 0.3049(2) 0.6318(2) 0.39112(17) 0.0231(5) Uani 1 1 d . . .
O7 O 0.4970(2) 0.7830(2) 0.42352(17) 0.0237(5) Uani 1 1 d . . .
C7 C 0.3833(3) 0.7195(3) 0.3712(2) 0.0227(6) Uani 1 1 d . B .
C8 C 0.3280(4) 0.7440(3) 0.2719(3) 0.0373(9) Uani 1 1 d . . .
H8A H 0.3107 0.6731 0.2156 0.045 Uiso 1 1 calc R B .
H8B H 0.2387 0.7604 0.2762 0.045 Uiso 1 1 calc R . .
C9 C 0.4219(4) 0.8428(4) 0.2482(3) 0.0377(9) Uani 1 1 d . B .
N2 N 0.4951(5) 0.9188(4) 0.2292(3) 0.0598(11) Uani 1 1 d . . .
O8 O 0.1907(2) 0.5097(2) 0.53443(16) 0.0229(5) Uani 1 1 d . . .
O9 O 0.2750(2) 0.5408(2) 0.70050(17) 0.0249(5) Uani 1 1 d . . .
C10 C 0.1791(3) 0.5097(3) 0.6248(2) 0.0233(6) Uani 1 1 d . B .
C11 C 0.0307(3) 0.4691(4) 0.6407(3) 0.0392(10) Uani 1 1 d . . .
H11A H -0.0123 0.5330 0.6403 0.047 Uiso 1 1 calc R B .
H11B H -0.0228 0.4016 0.5833 0.047 Uiso 1 1 calc R . .
C12 C 0.0228(3) 0.4356(4) 0.7351(3) 0.0346(8) Uani 1 1 d . B .
N3 N 0.0167(3) 0.4079(4) 0.8084(3) 0.0471(9) Uani 1 1 d . . .
O10 O 0.2501(2) 0.2685(2) 0.62080(16) 0.0276(5) Uani 1 1 d . . .
O11 O 0.4185(2) 0.3796(2) 0.75418(16) 0.0238(5) Uani 1 1 d . . .
C13 C 0.3076(3) 0.3015(3) 0.7129(2) 0.0226(6) Uani 1 1 d . . .
C14 C 0.2349(4) 0.2366(3) 0.7836(3) 0.0323(8) Uani 1 1 d . . .
H14A H 0.2907 0.1883 0.8065 0.039 Uiso 1 1 calc R . .
H14B H 0.2298 0.2946 0.8445 0.039 Uiso 1 1 calc R . .
C15 C 0.0945(4) 0.1609(3) 0.7350(3) 0.0363(9) Uani 1 1 d . . .
N4 N -0.0134(4) 0.1036(4) 0.6961(3) 0.0584(12) Uani 1 1 d . . .
O12 O 0.3002(2) 0.4560(2) 0.17039(17) 0.0274(5) Uani 1 1 d . . .
O13 O 0.1082(2) 0.3524(2) 0.20798(18) 0.0336(6) Uani 1 1 d . . .
C16 C 0.1741(3) 0.3998(3) 0.1503(2) 0.0268(7) Uani 1 1 d . E .
C17 C 0.0971(4) 0.3908(4) 0.0442(3) 0.0434(11) Uani 1 1 d D . .
H17A H 0.0894 0.4692 0.0419 0.052 Uiso 0.55 1 calc PR D 1
H17B H 0.1535 0.3687 -0.0058 0.052 Uiso 0.55 1 calc PR D 1
H17C H 0.1174 0.3301 -0.0070 0.052 Uiso 0.45 1 d PR D 2
H17D H 0.1278 0.4664 0.0269 0.052 Uiso 0.45 1 d PR D 2
C18A C -0.0400(9) 0.3084(8) 0.0123(7) 0.039(2) Uani 0.55 1 d PD E 1
N5A N -0.1493(7) 0.2520(7) -0.0091(6) 0.0544(19) Uani 0.55 1 d PD E 1
C18B C -0.0584(8) 0.3578(10) 0.0419(8) 0.037(2) Uani 0.45 1 d PD E 2
N5B N -0.1765(8) 0.3249(10) 0.0374(8) 0.060(3) Uani 0.45 1 d PD E 2
O14 O 0.0842(2) 0.2133(3) 0.4269(2) 0.0366(6) Uani 1 1 d D . .
H14 H 0.029(4) 0.206(4) 0.366(3) 0.044 Uiso 1 1 d D . .
C19A C -0.0240(7) 0.1621(8) 0.4649(6) 0.041(2) Uani 0.50 1 d PD F 1
H19A H -0.1101 0.1624 0.4241 0.062 Uiso 0.50 1 calc PR F 1
H19B H -0.0152 0.2054 0.5354 0.062 Uiso 0.50 1 calc PR F 1
H19C H -0.0253 0.0813 0.4626 0.062 Uiso 0.50 1 calc PR F 1
O15 O 0.2476(3) 0.0498(2) 0.46063(19) 0.0340(6) Uani 1 1 d D . .
H15 H 0.188(4) 0.017(4) 0.407(3) 0.041 Uiso 1 1 d D . .
C20A C 0.3206(8) -0.0247(6) 0.4721(7) 0.0463(19) Uani 0.55 1 d PD F 1
H20A H 0.2577 -0.1023 0.4647 0.069 Uiso 0.55 1 calc PR F 1
H20B H 0.3801 0.0029 0.5398 0.069 Uiso 0.55 1 calc PR F 1
H20C H 0.3776 -0.0292 0.4202 0.069 Uiso 0.55 1 calc PR F 1
C20B C 0.2445(10) -0.0144(8) 0.5335(6) 0.040(2) Uani 0.45 1 d PD F 2
H20D H 0.2018 -0.0976 0.4999 0.060 Uiso 0.45 1 calc PR F 2
H20E H 0.1908 0.0119 0.5829 0.060 Uiso 0.45 1 calc PR F 2
H20F H 0.3388 -0.0026 0.5686 0.060 Uiso 0.45 1 calc PR F 2
O16 O 0.5498(4) 0.3774(3) 0.1131(2) 0.0492(8) Uani 1 1 d D . .
H16A H 0.6475 0.3997 0.1223 0.059 Uiso 0.55 1 calc PR G 1
H16B H 0.5138 0.2956 0.0833 0.059 Uiso 0.45 1 calc PR G 2
C21A C 0.4964(9) 0.3267(10) 0.0155(5) 0.064(3) Uani 0.55 1 d PD H 1
H21A H 0.5709 0.3255 -0.0225 0.095 Uiso 0.55 1 calc PR H 1
H21B H 0.4386 0.3707 -0.0108 0.095 Uiso 0.55 1 calc PR H 1
H21C H 0.4402 0.2465 0.0077 0.095 Uiso 0.55 1 calc PR H 1
C21B C 0.6228(12) 0.4309(10) 0.0532(7) 0.056(3) Uani 0.45 1 d PD H 2
H21D H 0.6226 0.3728 -0.0084 0.083 Uiso 0.45 1 calc PR H 2
H21E H 0.7179 0.4698 0.0900 0.083 Uiso 0.45 1 calc PR H 2
H21F H 0.5810 0.4890 0.0343 0.083 Uiso 0.45 1 calc PR H 2
O31A O -0.0925(4) 0.2238(5) 0.2751(4) 0.0618(14) Uani 0.72 1 d PD I 1
H31A H -0.0391 0.2593 0.2432 0.093 Uiso 0.72 1 calc PR I 1
C31A C -0.1831(16) 0.1200(13) 0.2078(14) 0.125(7) Uani 0.72 1 d PD I 1
H31B H -0.2364 0.0732 0.2466 0.188 Uiso 0.72 1 calc PR I 1
H31C H -0.1296 0.0750 0.1712 0.188 Uiso 0.72 1 calc PR I 1
H31D H -0.2461 0.1399 0.1590 0.188 Uiso 0.72 1 calc PR I 1
O31B O -0.0460(11) 0.1504(9) 0.2222(8) 0.042(2) Uiso 0.28 1 d PD J 2
C31B C -0.1893(15) 0.1128(17) 0.2073(14) 0.030(4) Uiso 0.28 1 d PD J 2
O32A O 0.449(3) 0.122(2) -0.0101(19) 0.068(6) Uiso 0.16 1 d PD K -1
C32A C 0.492(10) 0.035(6) 0.025(6) 0.14(4) Uiso 0.16 1 d PD K -1
O32B O 0.5681(15) 0.1708(11) 0.0293(11) 0.085(4) Uiso 0.34 1 d PD L -2
C32B C 0.5109(18) 0.0500(13) 0.0083(16) 0.049(4) Uiso 0.34 1 d PD L -2

loop_
_atom_site_aniso_label
_atom_site_aniso_U_11
_atom_site_aniso_U_22
_atom_site_aniso_U_33
_atom_site_aniso_U_23
_atom_site_aniso_U_13
_atom_site_aniso_U_12
Dy1 0.01427(7) 0.02046(8) 0.01402(7) 0.00695(5) 0.00018(5) -0.00259(6)
Dy2 0.01222(7) 0.02251(8) 0.01221(7) 0.00591(5) 0.00091(5) -0.00136(6)
Fe1 0.01050(18) 0.0213(2) 0.01346(18) 0.00707(15) 0.00117(14) 0.00074(15)
O1 0.0115(9) 0.0213(11) 0.0136(9) 0.0072(8) 0.0016(7) 0.0008(8)
O2 0.0133(9) 0.0265(11) 0.0133(9) 0.0073(8) -0.0020(7) 0.0009(8)
O3 0.0160(10) 0.0199(10) 0.0176(10) 0.0055(8) 0.0040(8) 0.0029(8)
C3A 0.0208(17) 0.0246(19) 0.0198(17) 0.0047(14) 0.0058(14) 0.0099(15)
O4 0.0250(11) 0.0263(12) 0.0156(10) 0.0045(8) 0.0029(8) -0.0021(9)
O5 0.0301(12) 0.0270(12) 0.0171(10) 0.0055(9) 0.0025(9) -0.0042(10)
C4 0.0200(15) 0.0238(16) 0.0209(14) 0.0049(12) 0.0016(11) 0.0001(12)
C5 0.045(2) 0.0302(19) 0.0203(16) 0.0029(14) -0.0006(15) -0.0077(16)
C6 0.040(2) 0.044(2) 0.0220(17) 0.0053(16) -0.0033(15) -0.0185(18)
N1 0.065(3) 0.076(3) 0.0298(19) 0.0211(19) -0.0135(18) -0.029(2)
O6 0.0169(10) 0.0286(12) 0.0239(11) 0.0144(9) -0.0004(8) 0.0023(9)
O7 0.0199(11) 0.0239(11) 0.0247(11) 0.0108(9) -0.0012(9) 0.0008(9)
C7 0.0197(14) 0.0247(16) 0.0251(15) 0.0133(12) 0.0019(12) 0.0042(12)
C8 0.0291(18) 0.040(2) 0.038(2) 0.0254(17) -0.0073(15) -0.0037(16)
C9 0.036(2) 0.042(2) 0.0327(19) 0.0206(17) -0.0029(15) 0.0044(17)
N2 0.062(3) 0.056(3) 0.054(2) 0.035(2) 0.0032(19) -0.009(2)
O8 0.0126(10) 0.0373(13) 0.0209(10) 0.0133(9) 0.0039(8) 0.0058(9)
O9 0.0163(10) 0.0400(14) 0.0189(10) 0.0104(9) 0.0041(8) 0.0063(10)
C10 0.0152(14) 0.0345(18) 0.0220(15) 0.0126(13) 0.0043(11) 0.0052(13)
C11 0.0153(15) 0.077(3) 0.0323(18) 0.0310(19) 0.0074(13) 0.0100(17)
C12 0.0148(15) 0.058(3) 0.0331(18) 0.0199(17) 0.0076(13) 0.0063(16)
N3 0.0282(17) 0.079(3) 0.0396(19) 0.0324(19) 0.0088(14) 0.0104(18)
O10 0.0212(11) 0.0370(14) 0.0161(10) 0.0080(9) 0.0033(8) -0.0072(10)
O11 0.0182(10) 0.0282(12) 0.0195(10) 0.0108(9) -0.0008(8) -0.0043(9)
C13 0.0215(15) 0.0254(16) 0.0194(14) 0.0085(12) 0.0047(11) 0.0016(13)
C14 0.0264(17) 0.042(2) 0.0229(16) 0.0163(14) 0.0017(13) -0.0047(15)
C15 0.035(2) 0.040(2) 0.0261(17) 0.0130(15) 0.0068(15) -0.0087(16)
N4 0.043(2) 0.065(3) 0.040(2) 0.0119(18) 0.0038(16) -0.0281(19)
O12 0.0183(11) 0.0369(14) 0.0223(11) 0.0143(10) -0.0039(9) -0.0018(10)
O13 0.0197(11) 0.0525(17) 0.0249(12) 0.0190(11) -0.0016(9) -0.0007(11)
C16 0.0201(15) 0.0342(19) 0.0222(15) 0.0110(13) -0.0042(12) 0.0022(13)
C17 0.032(2) 0.064(3) 0.0248(18) 0.0244(18) -0.0094(15) -0.0072(19)
C18A 0.040(5) 0.040(5) 0.026(4) 0.008(3) -0.009(3) 0.000(4)
N5A 0.032(4) 0.058(5) 0.053(4) 0.006(4) -0.011(3) -0.006(4)
C18B 0.028(5) 0.046(7) 0.025(5) 0.016(4) -0.011(4) -0.009(4)
N5B 0.024(4) 0.082(8) 0.067(6) 0.040(6) -0.007(4) -0.006(4)
O14 0.0143(11) 0.0458(16) 0.0471(16) 0.0190(13) 0.0030(10) -0.0001(11)
C19A 0.018(3) 0.075(6) 0.027(4) 0.018(4) 0.007(3) 0.002(4)
O15 0.0379(14) 0.0250(13) 0.0283(13) 0.0115(10) -0.0070(10) -0.0071(11)
C20A 0.042(4) 0.020(3) 0.073(6) 0.006(3) 0.012(4) 0.006(3)
C20B 0.050(5) 0.038(5) 0.027(4) 0.020(3) 0.004(4) -0.002(4)
O16 0.075(2) 0.0433(17) 0.0262(13) 0.0066(12) 0.0266(14) 0.0064(15)
C21A 0.038(4) 0.112(8) 0.019(3) -0.004(4) -0.002(3) 0.005(5)
C21B 0.056(6) 0.066(7) 0.037(5) 0.015(5) 0.030(5) -0.006(5)
O31A 0.027(2) 0.081(4) 0.072(3) 0.036(3) 0.004(2) -0.005(2)
C31A 0.115(11) 0.076(8) 0.151(13) 0.007(8) 0.030(9) -0.014(7)

loop_
_atom_type_symbol
_atom_type_description
_atom_type_scat_dispersion_real
_atom_type_scat_dispersion_imag
_atom_type_scat_source
C C 0.0043 0.0021 http://skuld.bmsc.washington.edu/scatter/AS_periodic.html
H H 0.0000 0.0000 http://skuld.bmsc.washington.edu/scatter/AS_periodic.html
N N 0.0082 0.0043 http://skuld.bmsc.washington.edu/scatter/AS_periodic.html
O O 0.0142 0.0079 http://skuld.bmsc.washington.edu/scatter/AS_periodic.html
Fe Fe 0.3536 1.0498 http://skuld.bmsc.washington.edu/scatter/AS_periodic.html
Dy Dy -0.1899 5.4020 http://skuld.bmsc.washington.edu/scatter/AS_periodic.html

loop_
_geom_angle_atom_site_label_1
_geom_angle_atom_site_label_2
_geom_angle_atom_site_label_3
_geom_angle
_geom_angle_site_symmetry_1
_geom_angle_site_symmetry_3
O1 Dy1 O5 141.73(8) . .
O1 Dy1 O10 76.36(8) . .
O5 Dy1 O10 140.15(8) . .
O1 Dy1 O2 70.79(7) . .
O5 Dy1 O2 77.99(8) . .
O10 Dy1 O2 119.43(8) . .
O1 Dy1 O7 79.30(7) . 2_666
O5 Dy1 O7 114.53(9) . 2_666
O10 Dy1 O7 76.26(8) . 2_666
O2 Dy1 O7 140.22(7) . 2_666
O1 Dy1 O14 116.34(9) . .
O5 Dy1 O14 76.98(9) . .
O10 Dy1 O14 72.79(9) . .
O2 Dy1 O14 78.32(8) . .
O7 Dy1 O14 139.99(9) 2_666 .
O1 Dy1 O3 72.26(7) . 2_666
O5 Dy1 O3 76.40(7) . 2_666
O10 Dy1 O3 141.89(7) . 2_666
O2 Dy1 O3 69.26(7) . 2_666
O7 Dy1 O3 77.14(7) 2_666 2_666
O14 Dy1 O3 141.47(8) . 2_666
O1 Dy1 O15 147.48(8) . .
O5 Dy1 O15 68.11(8) . .
O10 Dy1 O15 79.92(9) . .
O2 Dy1 O15 141.34(8) . .
O7 Dy1 O15 73.65(8) 2_666 .
O14 Dy1 O15 76.48(9) . .
O3 Dy1 O15 117.60(9) 2_666 .
O1 Dy2 O12 115.64(8) 2_666 .
O1 Dy2 O4 139.50(8) 2_666 .
O12 Dy2 O4 78.42(9) . .
O1 Dy2 O9 80.82(7) 2_666 2_666
O12 Dy2 O9 143.05(8) . 2_666
O4 Dy2 O9 111.33(8) . 2_666
O1 Dy2 O11 76.61(7) 2_666 2_666
O12 Dy2 O11 77.21(8) . 2_666
O4 Dy2 O11 143.17(7) . 2_666
O9 Dy2 O11 74.99(8) 2_666 2_666
O1 Dy2 O16 145.76(9) 2_666 .
O12 Dy2 O16 80.71(11) . .
O4 Dy2 O16 70.68(9) . .
O9 Dy2 O16 70.28(10) 2_666 .
O11 Dy2 O16 78.44(9) 2_666 .
O1 Dy2 O2 69.91(7) 2_666 .
O12 Dy2 O2 78.64(8) . .
O4 Dy2 O2 76.85(7) . .
O9 Dy2 O2 137.70(7) 2_666 .
O11 Dy2 O2 124.03(8) 2_666 .
O16 Dy2 O2 144.32(9) . .
O1 Dy2 O3 71.16(7) 2_666 2_666
O12 Dy2 O3 140.90(7) . 2_666
O4 Dy2 O3 75.26(7) . 2_666
O9 Dy2 O3 74.50(7) 2_666 2_666
O11 Dy2 O3 138.38(7) 2_666 2_666
O16 Dy2 O3 116.13(9) . 2_666
O2 Dy2 O3 67.61(7) . 2_666
O2 Fe1 O1 85.67(9) . .
O2 Fe1 O1 85.94(9) . 2_666
O1 Fe1 O1 82.33(9) . 2_666
O2 Fe1 O3 172.12(9) . .
O1 Fe1 O3 88.23(9) . .
O1 Fe1 O3 88.31(8) 2_666 .
O2 Fe1 O8 92.73(9) . .
O1 Fe1 O8 94.33(9) . .
O1 Fe1 O8 176.48(9) 2_666 .
O3 Fe1 O8 92.70(9) . .
O2 Fe1 O6 91.08(9) . .
O1 Fe1 O6 174.06(9) . .
O1 Fe1 O6 92.49(9) 2_666 .
O3 Fe1 O6 94.55(9) . .
O8 Fe1 O6 90.79(9) . .
Fe1 O1 Fe1 97.67(9) . 2_666
Fe1 O1 Dy1 101.15(8) . .
Fe1 O1 Dy1 100.47(9) 2_666 .
Fe1 O1 Dy2 101.57(9) . 2_666
Fe1 O1 Dy2 101.92(8) 2_666 2_666
Dy1 O1 Dy2 145.43(10) . 2_666
Fe1 O2 Dy1 98.65(8) . .
Fe1 O2 Dy2 97.85(8) . .
Dy1 O2 Dy2 112.26(8) . .
Fe1 O2 H2 118(3) . .
Dy1 O2 H2 124(3) . .
Dy2 O2 H2 104(3) . .
C3A O3 Fe1 121.79(19) . .
C3A O3 Dy1 114.5(2) . 2_666
Fe1 O3 Dy1 95.95(8) . 2_666
C3A O3 Dy2 116.66(19) . 2_666
Fe1 O3 Dy2 95.72(8) . 2_666
Dy1 O3 Dy2 109.10(8) 2_666 2_666
Fe1 O3 H3 117.4 . .
Dy1 O3 H3 117.4 2_666 .
Dy2 O3 H3 117.4 2_666 .
O3 C3A H3A 109.5 . .
O3 C3A H3B 109.5 . .
H3A C3A H3B 109.5 . .
O3 C3A H3C 109.5 . .
H3A C3A H3C 109.5 . .
H3B C3A H3C 109.5 . .
C4 O4 Dy2 137.9(2) . .
C4 O5 Dy1 137.1(2) . .
O5 C4 O4 127.3(3) . .
O5 C4 C5 114.6(3) . .
O4 C4 C5 118.0(3) . .
C6 C5 C4 111.6(3) . .
C6 C5 H5A 109.3 . .
C4 C5 H5A 109.3 . .
C6 C5 H5B 109.3 . .
C4 C5 H5B 109.3 . .
H5A C5 H5B 108.0 . .
N1 C6 C5 178.8(6) . .
C7 O6 Fe1 123.96(19) . .
C7 O7 Dy1 131.9(2) . 2_666
O7 C7 O6 126.4(3) . .
O7 C7 C8 119.5(3) . .
O6 C7 C8 114.1(3) . .
C9 C8 C7 113.4(3) . .
C9 C8 H8A 108.9 . .
C7 C8 H8A 108.9 . .
C9 C8 H8B 108.9 . .
C7 C8 H8B 108.9 . .
H8A C8 H8B 107.7 . .
N2 C9 C8 179.5(5) . .
C10 O8 Fe1 125.12(19) . .
C10 O9 Dy2 134.7(2) . 2_666
O9 C10 O8 126.6(3) . .
O9 C10 C11 118.2(3) . .
O8 C10 C11 115.1(3) . .
C12 C11 C10 112.8(3) . .
C12 C11 H11A 109.0 . .
C10 C11 H11A 109.0 . .
C12 C11 H11B 109.0 . .
C10 C11 H11B 109.0 . .
H11A C11 H11B 107.8 . .
N3 C12 C11 179.1(5) . .
C13 O10 Dy1 134.5(2) . .
C13 O11 Dy2 130.9(2) . 2_666
O11 C13 O10 128.1(3) . .
O11 C13 C14 115.8(3) . .
O10 C13 C14 116.1(3) . .
C15 C14 C13 113.2(3) . .
C15 C14 H14A 108.9 . .
C13 C14 H14A 108.9 . .
C15 C14 H14B 108.9 . .
C13 C14 H14B 108.9 . .
H14A C14 H14B 107.7 . .
N4 C15 C14 178.7(4) . .
C16 O12 Dy2 129.9(2) . .
O13 C16 O12 126.6(3) . .
O13 C16 C17 118.3(3) . .
O12 C16 C17 115.1(3) . .
C18A C17 C16 115.9(5) . .
C16 C17 C18B 109.4(5) . .
C18A C17 H17A 108.3 . .
C16 C17 H17A 108.3 . .
C18A C17 H17B 108.3 . .
C16 C17 H17B 108.3 . .
H17A C17 H17B 107.4 . .
C16 C17 H17C 109.9 . .
C18B C17 H17C 109.1 . .
C16 C17 H17D 109.8 . .
C18B C17 H17D 110.3 . .
H17C C17 H17D 108.3 . .
N5A C18A C17 174.5(11) . .
N5B C18B C17 175.4(14) . .
C19A O14 Dy1 136.5(4) . .
C19A O14 H14 93(3) . .
Dy1 O14 H14 129(3) . .
O14 C19A H19A 109.5 . .
O14 C19A H19B 109.5 . .
H19A C19A H19B 109.5 . .
O14 C19A H19C 109.5 . .
H19A C19A H19C 109.5 . .
H19B C19A H19C 109.5 . .
C20A O15 Dy1 129.0(4) . .
C20B O15 Dy1 134.4(4) . .
C20A O15 H15 106(3) . .
C20B O15 H15 115(3) . .
Dy1 O15 H15 108(3) . .
O15 C20A H20A 109.5 . .
O15 C20A H20B 109.5 . .
H20A C20A H20B 109.5 . .
O15 C20A H20C 109.5 . .
H20A C20A H20C 109.5 . .
H20B C20A H20C 109.5 . .
O15 C20B H20D 109.5 . .
O15 C20B H20E 109.5 . .
H20D C20B H20E 109.5 . .
O15 C20B H20F 109.5 . .
H20D C20B H20F 109.5 . .
H20E C20B H20F 109.5 . .
C21A O16 Dy2 142.0(4) . .
C21B O16 Dy2 137.3(5) . .
C21A O16 H16A 109.0 . .
Dy2 O16 H16A 109.0 . .
C21B O16 H16B 111.3 . .
Dy2 O16 H16B 111.3 . .
O16 C21A H21A 109.5 . .
O16 C21A H21B 109.5 . .
H21A C21A H21B 109.5 . .
O16 C21A H21C 109.5 . .
H21A C21A H21C 109.5 . .
H21B C21A H21C 109.5 . .
O16 C21B H21D 109.5 . .
O16 C21B H21E 109.5 . .
H21D C21B H21E 109.5 . .
O16 C21B H21F 109.5 . .
H21D C21B H21F 109.5 . .
H21E C21B H21F 109.5 . .

loop_
_geom_bond_atom_site_label_1
_geom_bond_atom_site_label_2
_geom_bond_distance
_geom_bond_site_symmetry_2
Dy1 O1 2.299(2) .
Dy1 O5 2.333(2) .
Dy1 O10 2.345(2) .
Dy1 O2 2.376(2) .
Dy1 O7 2.384(2) 2_666
Dy1 O14 2.388(2) .
Dy1 O3 2.433(2) 2_666
Dy1 O15 2.434(3) .
Dy2 O1 2.307(2) 2_666
Dy2 O12 2.345(2) .
Dy2 O4 2.355(2) .
Dy2 O9 2.356(2) 2_666
Dy2 O11 2.406(2) 2_666
Dy2 O16 2.417(3) .
Dy2 O2 2.439(2) .
Dy2 O3 2.474(2) 2_666
Fe1 O2 1.990(2) .
Fe1 O1 1.994(2) .
Fe1 O1 2.001(2) 2_666
Fe1 O3 2.007(2) .
Fe1 O8 2.039(2) .
Fe1 O6 2.051(2) .
O1 Fe1 2.001(2) 2_666
O1 Dy2 2.307(2) 2_666
O2 H2 0.81(3) .
O3 C3A 1.435(4) .
O3 Dy1 2.433(2) 2_666
O3 Dy2 2.474(2) 2_666
O3 H3 1.0000 .
C3A H3A 0.9800 .
C3A H3B 0.9800 .
C3A H3C 0.9800 .
O4 C4 1.247(4) .
O5 C4 1.246(4) .
C4 C5 1.529(4) .
C5 C6 1.466(5) .
C5 H5A 0.9900 .
C5 H5B 0.9900 .
C6 N1 1.134(5) .
O6 C7 1.273(4) .
O7 C7 1.247(4) .
O7 Dy1 2.384(2) 2_666
C7 C8 1.527(4) .
C8 C9 1.470(5) .
C8 H8A 0.9900 .
C8 H8B 0.9900 .
C9 N2 1.139(5) .
O8 C10 1.263(4) .
O9 C10 1.249(4) .
O9 Dy2 2.356(2) 2_666
C10 C11 1.534(4) .
C11 C12 1.449(5) .
C11 H11A 0.9900 .
C11 H11B 0.9900 .
C12 N3 1.135(5) .
O10 C13 1.255(4) .
O11 C13 1.253(4) .
O11 Dy2 2.406(2) 2_666
C13 C14 1.534(4) .
C14 C15 1.475(5) .
C14 H14A 0.9900 .
C14 H14B 0.9900 .
C15 N4 1.133(5) .
O12 C16 1.260(4) .
O13 C16 1.250(4) .
C16 C17 1.531(4) .
C17 C18A 1.452(8) .
C17 C18B 1.533(9) .
C17 H17A 0.9900 .
C17 H17B 0.9900 .
C17 H17C 0.9901 .
C17 H17D 0.9900 .
C18A N5A 1.118(9) .
C18B N5B 1.161(10) .
O14 C19A 1.355(7) .
O14 H14 0.91(3) .
C19A H19A 0.9800 .
C19A H19B 0.9800 .
C19A H19C 0.9800 .
O15 C20A 1.339(7) .
O15 C20B 1.399(7) .
O15 H15 0.84(3) .
C20A H20A 0.9800 .
C20A H20B 0.9800 .
C20A H20C 0.9800 .
C20B H20D 0.9800 .
C20B H20E 0.9800 .
C20B H20F 0.9800 .
O16 C21A 1.325(7) .
O16 C21B 1.346(8) .
O16 H16A 0.9500 .
O16 H16B 0.9500 .
C21A H21A 0.9800 .
C21A H21B 0.9800 .
C21A H21C 0.9800 .
C21B H21D 0.9800 .
C21B H21E 0.9800 .
C21B H21F 0.9800 .
O31A C31A 1.414(12) .
O31A H31A 0.8400 .
C31A H31B 0.9800 .
C31A H31C 0.9800 .
C31A H31D 0.9800 .
O31B C31B 1.393(14) .
O32A C32A 1.406(19) .
O32B C32B 1.395(15) .

loop_
_geom_hbond_atom_site_label_D
_geom_hbond_atom_site_label_H
_geom_hbond_atom_site_label_A
_geom_hbond_distance_DH
_geom_hbond_distance_HA
_geom_hbond_distance_DA
_geom_hbond_angle_DHA
_geom_hbond_site_symmetry_A
O2 H2 O13 0.81(3) 1.89(3) 2.666(3) 161(4) .
O3 H3 O33B 1.00 1.66 2.58(4) 151.9 .
O14 H14 O31A 0.91(3) 1.74(3) 2.622(5) 162(4) .
O14 H14 O31B 0.91(3) 1.93(4) 2.800(11) 158(4) .
O15 H15 N4 0.84(3) 2.11(3) 2.919(4) 160(4) 2_556
O16 H16B O32B 0.95 1.80 2.607(14) 140.8 .
O31A H31A O13 0.84 1.83 2.653(5) 164.3 .
